data_1545008
loop_
_publ_author_name
'Verastegui-Oma\~na, Brisa'
'Rebollar-Ramos, Daniela'
'P\'erez-V\'asquez, Araceli'
'Mart\'inez, Ana Laura'
'Madariaga-Maz\'on, Abraham'
'Flores-Bocanegra, Laura'
'Mata, Rachel'

_publ_section_title
;
 \a-Glucosidase Inhibitors from Malbranchea flavorosea.
;
_journal_issue 1
_journal_name_full 'Journal of natural products'
_journal_page_first 190
_journal_page_last 195
_journal_paper_doi 10.1021/acs.jnatprod.6b00977
_journal_volume 80
_journal_year 2017
_chemical_formula_sum 'C15 H18 O9'
_chemical_formula_weight 342.29
_space_group_crystal_system orthorhombic
_space_group_IT_number 19
_space_group_name_Hall 'P 2ac 2ab'
_space_group_name_H-M_alt 'P 21 21 21'
_symmetry_space_group_name_Hall 'P 2ac 2ab'
_symmetry_space_group_name_H-M 'P 21 21 21'
_atom_sites_solution_hydrogens mixed
_audit_creation_method SHELXL-2014/7
_cell_angle_alpha 90
_cell_angle_beta 90
_cell_angle_gamma 90
_cell_formula_units_Z 4
_cell_length_a 5.1645(4)
_cell_length_b 13.0453(9)
_cell_length_c 22.1270(16)
_cell_measurement_reflns_used 9964
_cell_measurement_temperature 150(2)
_cell_measurement_theta_max 68.50
_cell_measurement_theta_min 3.39
_cell_volume 1490.75(19)
_computing_cell_refinement 'APEX3 v2016.1 (Bruker, 2014)'
_computing_data_collection 'APEX3 v2016.1 (Bruker, 2014)'
_computing_data_reduction 'SAINT V8.37A  (Bruker, 2014)'
_computing_molecular_graphics 'XP V 5.1 (Bruker, 1998)'
_computing_structure_refinement 'SHELXL-2014/7 (Sheldrick, 2014)'
_computing_structure_solution 'SHELXS-2014 (Bruker, 2014)'
_diffrn_ambient_temperature 150(2)
_diffrn_detector_area_resol_mean 52.0833
_diffrn_measured_fraction_theta_full 0.999
_diffrn_measured_fraction_theta_max 0.997
_diffrn_measurement_device_type 'Bruker D8 Venture \k-geometry diffractometer 208039-01'
_diffrn_measurement_method '\f and \w scans'
_diffrn_radiation_type CuK\a
_diffrn_radiation_wavelength 1.54178
_diffrn_reflns_av_R_equivalents 0.1077
_diffrn_reflns_av_unetI/netI 0.0600
_diffrn_reflns_Laue_measured_fraction_full 0.999
_diffrn_reflns_Laue_measured_fraction_max 0.997
_diffrn_reflns_limit_h_max 5
_diffrn_reflns_limit_h_min -6
_diffrn_reflns_limit_k_max 15
_diffrn_reflns_limit_k_min -15
_diffrn_reflns_limit_l_max 25
_diffrn_reflns_limit_l_min -26
_diffrn_reflns_number 11414
_diffrn_reflns_point_group_measured_fraction_full 0.999
_diffrn_reflns_point_group_measured_fraction_max 0.997
_diffrn_reflns_theta_full 67.679
_diffrn_reflns_theta_max 68.492
_diffrn_reflns_theta_min 3.934
_diffrn_source 'micro-focus X-ray source'
_exptl_absorpt_coefficient_mu 1.099
_exptl_absorpt_correction_T_max 0.9461
_exptl_absorpt_correction_T_min 0.8348
_exptl_absorpt_correction_type integration
_exptl_absorpt_process_details 'SHELXTL (Sheldrick, 2014)'
_exptl_crystal_colour colourless
_exptl_crystal_density_diffrn 1.525
_exptl_crystal_description Prism
_exptl_crystal_F_000 720
_exptl_crystal_size_max 0.360
_exptl_crystal_size_mid 0.113
_exptl_crystal_size_min 0.081
_refine_diff_density_max 0.297
_refine_diff_density_min -0.236
_refine_diff_density_rms 0.054
_refine_ls_abs_structure_details
; 
 Flack x determined using 976 quotients [(I+)-(I-)]/[(I+)+(I-)] 
 (Parsons, Flack and Wagner, Acta Cryst. B69 (2013) 249-259). 
;
_refine_ls_abs_structure_Flack -0.05(15)
_refine_ls_extinction_method none
_refine_ls_goodness_of_fit_ref 1.078
_refine_ls_hydrogen_treatment mixed
_refine_ls_matrix_type full
_refine_ls_number_parameters 233
_refine_ls_number_reflns 2743
_refine_ls_number_restraints 5
_refine_ls_restrained_S_all 1.077
_refine_ls_R_factor_all 0.0428
_refine_ls_R_factor_gt 0.0406
_refine_ls_shift/su_max 0.000
_refine_ls_shift/su_mean 0.000
_refine_ls_structure_factor_coef Fsqd
_refine_ls_weighting_details 'w=1/[\s^2^(Fo^2^)+(0.0455P)^2^+0.5323P] where P=(Fo^2^+2Fc^2^)/3'
_refine_ls_weighting_scheme calc
_refine_ls_wR_factor_gt 0.1064
_refine_ls_wR_factor_ref 0.1093
_reflns_Friedel_coverage 0.684
_reflns_Friedel_fraction_full 0.999
_reflns_Friedel_fraction_max 0.996
_reflns_number_gt 2602
_reflns_number_total 2743
_reflns_threshold_expression 'I > 2\s(I)'
_cod_data_source_file np6b00977_si_002.cif
_cod_data_source_block 328XYZ16
_cod_depositor_comments 'Adding full bibliography for 1545008--1545009.cif.'
_cod_database_code 1545008
_shelx_shelxl_version_number 2014/7
_shelx_space_group_comment
; 
The symmetry employed for this shelxl refinement is uniquely defined 
by the following loop, which should always be used as a source of 
symmetry information in preference to the above space-group names. 
They are only intended as comments. 
;
_shelx_estimated_absorpt_t_min 0.693
_shelx_estimated_absorpt_t_max 0.916

loop_
_space_group_symop_operation_xyz
'x, y, z'
'x+1/2, -y+1/2, -z'
'-x, y+1/2, -z+1/2'
'-x+1/2, -y, z+1/2'

loop_
_atom_site_label
_atom_site_type_symbol
_atom_site_fract_x
_atom_site_fract_y
_atom_site_fract_z
_atom_site_U_iso_or_equiv
_atom_site_adp_type
_atom_site_occupancy
_atom_site_site_symmetry_order
_atom_site_calc_flag
_atom_site_refinement_flags_posn
_atom_site_refinement_flags_adp
O1 O 0.7740(5) 0.54598(17) 0.83757(10) 0.0315(5) Uani 1 1 d . .
O2 O 0.9538(5) 0.39293(16) 0.83576(9) 0.0264(5) Uani 1 1 d . .
O3 O 0.7614(5) 0.26119(17) 0.62762(10) 0.0293(5) Uani 1 1 d D .
H3A H 0.694(7) 0.262(3) 0.5925(9) 0.035 Uiso 1 1 d D U
O4 O 0.4123(4) 0.39016(15) 0.57873(8) 0.0213(5) Uani 1 1 d . .
O5 O 0.4230(5) 0.59724(17) 0.75679(10) 0.0334(6) Uani 1 1 d D .
H5 H 0.512(7) 0.603(3) 0.7889(12) 0.040 Uiso 1 1 d D U
O6 O 0.2110(5) 0.54100(16) 0.54475(9) 0.0290(5) Uani 1 1 d . .
O7 O 0.1591(4) 0.28168(14) 0.49267(9) 0.0202(4) Uani 1 1 d D .
H7A H 0.033(5) 0.248(2) 0.5073(15) 0.024 Uiso 1 1 d D U
O8 O 0.4994(4) 0.41421(15) 0.44854(9) 0.0204(5) Uani 1 1 d D .
H8 H 0.562(7) 0.423(2) 0.4133(9) 0.025 Uiso 1 1 d D U
O9 O 0.0004(5) 0.71738(16) 0.48553(12) 0.0311(5) Uani 1 1 d D .
H9 H -0.158(3) 0.731(3) 0.4912(19) 0.037 Uiso 1 1 d D U
C1 C 0.8056(6) 0.4646(2) 0.80989(13) 0.0228(6) Uani 1 1 d . .
C3 C 0.9423(6) 0.2879(2) 0.81132(13) 0.0228(6) Uani 1 1 d . .
H3 H 0.7675 0.2587 0.8203 0.027 Uiso 1 1 calc R U
C4 C 0.9779(6) 0.2909(2) 0.74340(13) 0.0210(6) Uani 1 1 d . .
H4A H 1.1534 0.3164 0.7335 0.025 Uiso 1 1 calc R U
H4B H 0.9595 0.2211 0.7265 0.025 Uiso 1 1 calc R U
C5 C 0.6770(6) 0.3439(2) 0.65924(13) 0.0199(6) Uani 1 1 d . .
C6 C 0.4924(6) 0.4127(2) 0.63627(12) 0.0185(6) Uani 1 1 d . .
C7 C 0.4086(6) 0.4964(2) 0.66916(13) 0.0220(6) Uani 1 1 d . .
H7 H 0.2843 0.5422 0.6526 0.026 Uiso 1 1 calc R U
C8 C 0.5086(7) 0.5130(2) 0.72698(13) 0.0227(6) Uani 1 1 d . .
C9 C 0.6927(6) 0.4453(2) 0.75069(12) 0.0199(6) Uani 1 1 d . .
C10 C 0.7777(6) 0.3605(2) 0.71627(12) 0.0192(6) Uani 1 1 d . .
C11 C 1.1418(7) 0.2262(3) 0.84482(15) 0.0322(7) Uani 1 1 d . .
H11A H 1.3138 0.2556 0.8377 0.039 Uiso 1 1 calc R U
H11B H 1.1385 0.1552 0.8304 0.039 Uiso 1 1 calc R U
H11C H 1.1032 0.2277 0.8882 0.039 Uiso 1 1 calc R U
C12 C 0.1782(6) 0.4371(2) 0.55833(12) 0.0191(6) Uani 1 1 d . .
H12 H 0.0389 0.4284 0.5893 0.023 Uiso 1 1 calc R U
C13 C 0.0966(6) 0.3866(2) 0.49858(12) 0.0191(6) Uani 1 1 d . .
H13 H -0.0941 0.3957 0.4929 0.023 Uiso 1 1 calc R U
C14 C 0.2401(6) 0.4506(2) 0.45191(12) 0.0185(6) Uani 1 1 d . .
H14 H 0.1527 0.4482 0.4116 0.022 Uiso 1 1 calc R U
C15 C 0.2256(6) 0.5571(2) 0.47981(12) 0.0200(6) Uani 1 1 d . .
H15 H 0.3870 0.5960 0.4699 0.024 Uiso 1 1 calc R U
C16 C -0.0070(6) 0.6176(2) 0.45962(14) 0.0265(7) Uani 1 1 d . .
H16A H -0.0079 0.6230 0.4150 0.032 Uiso 1 1 calc R U
H16B H -0.1673 0.5820 0.4723 0.032 Uiso 1 1 calc R U

loop_
_atom_site_aniso_label
_atom_site_aniso_U_11
_atom_site_aniso_U_22
_atom_site_aniso_U_33
_atom_site_aniso_U_23
_atom_site_aniso_U_13
_atom_site_aniso_U_12
O1 0.0369(14) 0.0327(12) 0.0250(10) -0.0108(10) -0.0084(10) 0.0048(11)
O2 0.0262(12) 0.0319(11) 0.0213(10) -0.0045(8) -0.0055(9) 0.0040(10)
O3 0.0357(14) 0.0301(11) 0.0222(10) -0.0074(9) -0.0052(10) 0.0107(10)
O4 0.0216(11) 0.0254(10) 0.0169(9) -0.0044(8) -0.0020(8) 0.0026(9)
O5 0.0439(15) 0.0313(11) 0.0250(10) -0.0125(9) -0.0098(11) 0.0140(11)
O6 0.0444(15) 0.0197(11) 0.0230(10) -0.0032(8) -0.0071(10) 0.0033(10)
O7 0.0171(10) 0.0181(10) 0.0254(10) -0.0032(8) 0.0024(9) -0.0035(8)
O8 0.0158(11) 0.0249(10) 0.0206(9) 0.0008(7) 0.0028(8) 0.0035(9)
O9 0.0186(10) 0.0231(10) 0.0517(14) -0.0096(10) -0.0040(11) 0.0030(9)
C1 0.0187(14) 0.0308(16) 0.0189(13) -0.0019(12) -0.0005(12) 0.0002(13)
C3 0.0169(14) 0.0296(15) 0.0219(14) -0.0005(11) -0.0004(12) 0.0011(13)
C4 0.0169(14) 0.0251(14) 0.0208(14) -0.0013(11) -0.0007(12) -0.0008(12)
C5 0.0215(15) 0.0208(14) 0.0174(12) -0.0026(11) 0.0015(12) -0.0007(12)
C6 0.0174(15) 0.0238(14) 0.0144(12) -0.0016(10) -0.0007(11) -0.0046(12)
C7 0.0219(14) 0.0228(14) 0.0213(13) -0.0021(11) -0.0037(12) 0.0017(13)
C8 0.0253(15) 0.0216(14) 0.0210(13) -0.0045(11) 0.0005(13) 0.0012(13)
C9 0.0180(14) 0.0244(14) 0.0173(13) -0.0020(12) -0.0009(12) 0.0001(12)
C10 0.0173(15) 0.0220(14) 0.0184(13) -0.0002(11) -0.0002(12) -0.0028(12)
C11 0.0293(17) 0.0395(18) 0.0280(16) 0.0014(14) -0.0045(14) 0.0066(15)
C12 0.0152(14) 0.0216(14) 0.0204(13) -0.0025(11) 0.0000(11) 0.0011(12)
C13 0.0151(14) 0.0203(13) 0.0219(13) -0.0036(11) -0.0004(12) 0.0009(12)
C14 0.0145(14) 0.0206(14) 0.0204(13) 0.0000(11) -0.0038(11) 0.0030(12)
C15 0.0140(14) 0.0237(14) 0.0223(14) 0.0002(11) -0.0011(11) -0.0028(12)
C16 0.0209(17) 0.0226(15) 0.0362(16) -0.0038(12) -0.0077(14) 0.0034(13)

loop_
_atom_type_symbol
_atom_type_description
_atom_type_scat_dispersion_real
_atom_type_scat_dispersion_imag
_atom_type_scat_source
C C 0.0181 0.0091 'International Tables Vol C Tables 4.2.6.8 and 6.1.1.4'
H H 0.0000 0.0000 'International Tables Vol C Tables 4.2.6.8 and 6.1.1.4'
O O 0.0492 0.0322 'International Tables Vol C Tables 4.2.6.8 and 6.1.1.4'

loop_
_geom_angle_atom_site_label_1
_geom_angle_atom_site_label_2
_geom_angle_atom_site_label_3
_geom_angle
C1 O2 C3 118.0(2)
C5 O3 H3A 109(3)
C6 O4 C12 117.2(2)
C8 O5 H5 107(3)
C12 O6 C15 111.0(2)
C13 O7 H7A 107(2)
C14 O8 H8 111(3)
C16 O9 H9 103(3)
O1 C1 O2 117.6(3)
O1 C1 C9 122.8(3)
O2 C1 C9 119.5(3)
O2 C3 C11 106.8(2)
O2 C3 C4 109.6(2)
C11 C3 C4 114.9(3)
O2 C3 H3 108.5
C11 C3 H3 108.5
C4 C3 H3 108.5
C10 C4 C3 109.2(2)
C10 C4 H4A 109.8
C3 C4 H4A 109.8
C10 C4 H4B 109.8
C3 C4 H4B 109.8
H4A C4 H4B 108.3
O3 C5 C10 118.3(3)
O3 C5 C6 122.6(3)
C10 C5 C6 119.1(3)
O4 C6 C7 124.4(3)
O4 C6 C5 113.8(2)
C7 C6 C5 121.8(3)
C6 C7 C8 119.3(3)
C6 C7 H7 120.3
C8 C7 H7 120.3
O5 C8 C7 116.8(3)
O5 C8 C9 123.4(3)
C7 C8 C9 119.8(3)
C8 C9 C10 120.2(3)
C8 C9 C1 120.0(3)
C10 C9 C1 119.8(3)
C5 C10 C9 119.8(3)
C5 C10 C4 122.0(3)
C9 C10 C4 118.1(2)
C3 C11 H11A 109.5
C3 C11 H11B 109.5
H11A C11 H11B 109.5
C3 C11 H11C 109.5
H11A C11 H11C 109.5
H11B C11 H11C 109.5
O6 C12 O4 112.4(2)
O6 C12 C13 105.3(2)
O4 C12 C13 108.7(2)
O6 C12 H12 110.1
O4 C12 H12 110.1
C13 C12 H12 110.1
O7 C13 C14 111.0(2)
O7 C13 C12 115.6(2)
C14 C13 C12 102.4(2)
O7 C13 H13 109.2
C14 C13 H13 109.2
C12 C13 H13 109.2
O8 C14 C13 108.1(2)
O8 C14 C15 111.9(2)
C13 C14 C15 101.6(2)
O8 C14 H14 111.6
C13 C14 H14 111.6
C15 C14 H14 111.6
O6 C15 C16 109.1(3)
O6 C15 C14 105.8(2)
C16 C15 C14 113.4(2)
O6 C15 H15 109.5
C16 C15 H15 109.5
C14 C15 H15 109.5
O9 C16 C15 109.8(2)
O9 C16 H16A 109.7
C15 C16 H16A 109.7
O9 C16 H16B 109.7
C15 C16 H16B 109.7
H16A C16 H16B 108.2

loop_
_geom_bond_atom_site_label_1
_geom_bond_atom_site_label_2
_geom_bond_distance
O1 C1 1.236(4)
O2 C1 1.337(4)
O2 C3 1.474(4)
O3 C5 1.358(4)
O3 H3A 0.851(13)
O4 C6 1.371(3)
O4 C12 1.428(4)
O5 C8 1.356(3)
O5 H5 0.851(13)
O6 C12 1.399(4)
O6 C15 1.454(3)
O7 C13 1.412(3)
O7 H7A 0.850(13)
O8 C14 1.423(3)
O8 H8 0.851(13)
O9 C16 1.423(3)
O9 H9 0.846(14)
C1 C9 1.456(4)
C3 C11 1.503(4)
C3 C4 1.515(4)
C3 H3 1.0000
C4 C10 1.501(4)
C4 H4A 0.9900
C4 H4B 0.9900
C5 C10 1.382(4)
C5 C6 1.405(4)
C6 C7 1.381(4)
C7 C8 1.397(4)
C7 H7 0.9500
C8 C9 1.400(4)
C9 C10 1.413(4)
C11 H11A 0.9800
C11 H11B 0.9800
C11 H11C 0.9800
C12 C13 1.536(4)
C12 H12 1.0000
C13 C14 1.521(4)
C13 H13 1.0000
C14 C15 1.521(4)
C14 H14 1.0000
C15 C16 1.505(4)
C15 H15 1.0000
C16 H16A 0.9900
C16 H16B 0.9900

loop_
_geom_hbond_atom_site_label_D
_geom_hbond_atom_site_label_H
_geom_hbond_atom_site_label_A
_geom_hbond_distance_DH
_geom_hbond_distance_HA
_geom_hbond_distance_DA
_geom_hbond_angle_DHA
_geom_hbond_site_symmetry_A
O3 H3A O4 0.851(13) 2.23(4) 2.693(3) 114(3) .
O3 H3A O7 0.851(13) 1.98(2) 2.771(3) 154(4) 2_556
O5 H5 O1 0.851(13) 1.88(2) 2.632(3) 147(4) .
O7 H7A O7 0.850(13) 1.97(2) 2.7307(12) 149(3) 2_456
O7 H7A O8 0.850(13) 2.34(3) 2.984(3) 133(3) 2_456
O8 H8 O1 0.851(13) 1.922(14) 2.769(3) 174(4) 4_664
O9 H9 O9 0.846(14) 1.957(15) 2.7933(17) 170(4) 2_466
